data_7705551
loop_
_publ_author_name
'R\"osch, Andreas'
'Herzog, Christoph M.'
'Schreiner, Simon H. F.'
'G\"orls, Helmar'
'Kretschmer, Robert'

_publ_section_title
;
 Ditopic bis(<i>N</i>,<i>N</i>',<i>N</i>'-substituted 1,2-ethanediamine)
 ligands: synthesis and coordination chemistry.
;
_journal_issue 39
_journal_name_full 'Dalton transactions (Cambridge, England : 2003)'
_journal_page_first 13818
_journal_page_last 13828
_journal_paper_doi 10.1039/d0dt03124k
_journal_volume 49
_journal_year 2020
_chemical_formula_moiety 'C24 H36 Mg N4'
_chemical_formula_sum 'C24 H36 Mg N4'
_chemical_formula_weight 404.88
_space_group_crystal_system monoclinic
_space_group_IT_number 14
_space_group_name_Hall '-P 2ybc'
_space_group_name_H-M_alt 'P 1 21/c 1'
_atom_sites_solution_hydrogens geom
_audit_creation_method SHELXL-2018/3
_audit_update_record
;
2020-08-31 deposited with the CCDC.	2020-09-24 downloaded from the CCDC.
;
_cell_angle_alpha 90
_cell_angle_beta 104.291(2)
_cell_angle_gamma 90
_cell_formula_units_Z 4
_cell_length_a 8.7239(1)
_cell_length_b 15.0640(2)
_cell_length_c 17.5875(3)
_cell_measurement_reflns_used 14829
_cell_measurement_temperature 123(2)
_cell_measurement_theta_max 73.573
_cell_measurement_theta_min 3.916
_cell_volume 2239.77(6)
_computing_cell_refinement 'CrysAlisPro 1.171.38.43 (Rigaku OD, 2015)'
_computing_data_collection 'CrysAlisPro 1.171.38.43 (Rigaku OD, 2015)'
_computing_data_reduction 'CrysAlisPro 1.171.38.43 (Rigaku OD, 2015)'
_computing_molecular_graphics SHELXTL/PC
_computing_publication_material 'SHELXL-2018/3 (Sheldrick, 2018)'
_computing_structure_refinement 'SHELXL-2018/3 (Sheldrick, 2018)'
_computing_structure_solution 'SHELXT 2014/5 (Sheldrick, 2014)'
_diffrn_ambient_temperature 123(2)
_diffrn_measured_fraction_theta_full 0.988
_diffrn_measured_fraction_theta_max 0.965
_diffrn_measurement_device_type 'Xcalibur, AtlasS2, Gemini ultra'
_diffrn_measurement_method '\w scans'
_diffrn_radiation_type CuK\a
_diffrn_radiation_wavelength 1.54184
_diffrn_reflns_av_R_equivalents 0.0205
_diffrn_reflns_av_unetI/netI 0.0178
_diffrn_reflns_Laue_measured_fraction_full 0.988
_diffrn_reflns_Laue_measured_fraction_max 0.965
_diffrn_reflns_limit_h_max 10
_diffrn_reflns_limit_h_min -10
_diffrn_reflns_limit_k_max 18
_diffrn_reflns_limit_k_min -18
_diffrn_reflns_limit_l_max 21
_diffrn_reflns_limit_l_min -21
_diffrn_reflns_number 14829
_diffrn_reflns_point_group_measured_fraction_full 0.988
_diffrn_reflns_point_group_measured_fraction_max 0.965
_diffrn_reflns_theta_full 67.684
_diffrn_reflns_theta_max 73.573
_diffrn_reflns_theta_min 3.916
_diffrn_source 'micro-focus sealed X-ray tube'
_exptl_absorpt_coefficient_mu 0.801
_exptl_absorpt_correction_T_max 1.00000
_exptl_absorpt_correction_T_min 0.93736
_exptl_absorpt_correction_type multi-scan
_exptl_absorpt_process_details
; 
CrysAlisPro 1.171.38.43 (Rigaku Oxford Diffraction, 2015) 
Numerical absorption correction based on gaussian integration over 
   a multifaceted crystal model 
Empirical absorption correction using spherical harmonics, 
 implemented in SCALE3 ABSPACK scaling algorithm. 
;
_exptl_crystal_colour colourless
_exptl_crystal_density_diffrn 1.201
_exptl_crystal_density_method 'not measured'
_exptl_crystal_description prism
_exptl_crystal_F_000 880
_exptl_crystal_size_max 0.102
_exptl_crystal_size_mid 0.100
_exptl_crystal_size_min 0.098
_refine_diff_density_max 0.227
_refine_diff_density_min -0.186
_refine_diff_density_rms 0.039
_refine_ls_extinction_method none
_refine_ls_goodness_of_fit_ref 1.027
_refine_ls_hydrogen_treatment constr
_refine_ls_matrix_type full
_refine_ls_number_parameters 268
_refine_ls_number_reflns 4369
_refine_ls_number_restraints 0
_refine_ls_restrained_S_all 1.027
_refine_ls_R_factor_all 0.0343
_refine_ls_R_factor_gt 0.0317
_refine_ls_shift/su_max 0.001
_refine_ls_shift/su_mean 0.000
_refine_ls_structure_factor_coef Fsqd
_refine_ls_weighting_details 'w=1/[\s^2^(Fo^2^)+(0.0461P)^2^+0.7759P] where P=(Fo^2^+2Fc^2^)/3'
_refine_ls_weighting_scheme calc
_refine_ls_wR_factor_gt 0.0850
_refine_ls_wR_factor_ref 0.0875
_reflns_Friedel_coverage 0.000
_reflns_number_gt 4054
_reflns_number_total 4369
_reflns_threshold_expression 'I > 2\s(I)'
_cod_data_source_file d0dt03124k2.cif
_cod_data_source_block FO7247_2bMg
_cod_depositor_comments 'Adding full bibliography for 7705549--7705563.cif.'
_cod_original_sg_symbol_H-M 'P 21/c'
_cod_database_code 7705551
_shelx_shelxl_version_number 2018/3
_shelx_space_group_comment
; 
The symmetry employed for this shelxl refinement is uniquely defined 
by the following loop, which should always be used as a source of 
symmetry information in preference to the above space-group names. 
They are only intended as comments. 
;
_shelx_estimated_absorpt_t_min 0.923
_shelx_estimated_absorpt_t_max 0.926

loop_
_space_group_symop_operation_xyz
'x, y, z'
'-x, y+1/2, -z+1/2'
'-x, -y, -z'
'x, -y-1/2, z-1/2'

loop_
_atom_site_label
_atom_site_type_symbol
_atom_site_fract_x
_atom_site_fract_y
_atom_site_fract_z
_atom_site_U_iso_or_equiv
_atom_site_adp_type
_atom_site_occupancy
_atom_site_site_symmetry_order
_atom_site_calc_flag
_atom_site_refinement_flags_posn
_atom_site_refinement_flags_adp
_atom_site_refinement_flags_occupancy
_atom_site_disorder_assembly
_atom_site_disorder_group
Mg1 Mg 0.45422(4) 0.56602(2) 0.79569(2) 0.01638(10) Uani 1 1 d . . . . .
N1 N 0.63095(10) 0.50157(6) 0.86932(5) 0.0190(2) Uani 1 1 d . . . . .
N2 N 0.61420(11) 0.67935(6) 0.81434(5) 0.0197(2) Uani 1 1 d . . . . .
N3 N 0.29596(11) 0.66352(6) 0.82961(5) 0.0188(2) Uani 1 1 d . . . . .
N4 N 0.26995(10) 0.53556(6) 0.70667(5) 0.01775(19) Uani 1 1 d . . . . .
C1 C 0.65062(13) 0.41273(7) 0.88945(6) 0.0180(2) Uani 1 1 d . . . . .
C2 C 0.51951(13) 0.36548(8) 0.90419(6) 0.0208(2) Uani 1 1 d . . . . .
C3 C 0.53374(15) 0.27668(8) 0.92651(7) 0.0249(2) Uani 1 1 d . . . . .
H3 H 0.444204 0.246558 0.935536 0.030 Uiso 1 1 calc R U . . .
C4 C 0.67539(16) 0.23090(8) 0.93596(7) 0.0271(3) Uani 1 1 d . . . . .
H4 H 0.684846 0.170861 0.953017 0.033 Uiso 1 1 calc R U . . .
C5 C 0.80205(15) 0.27542(8) 0.91977(6) 0.0247(2) Uani 1 1 d . . . . .
H5 H 0.899482 0.244763 0.925798 0.030 Uiso 1 1 calc R U . . .
C6 C 0.79259(13) 0.36356(8) 0.89495(6) 0.0206(2) Uani 1 1 d . . . . .
C7 C 0.36487(14) 0.41267(9) 0.89796(8) 0.0291(3) Uani 1 1 d . . . . .
H7A H 0.317543 0.427781 0.842975 0.044 Uiso 1 1 calc R U . . .
H7B H 0.383507 0.467101 0.929410 0.044 Uiso 1 1 calc R U . . .
H7C H 0.292853 0.373845 0.917442 0.044 Uiso 1 1 calc R U . . .
C8 C 0.92949(14) 0.39977(9) 0.86612(8) 0.0283(3) Uani 1 1 d . . . . .
H8A H 0.997347 0.350671 0.857924 0.042 Uiso 1 1 calc R U . . .
H8B H 0.990966 0.440794 0.905223 0.042 Uiso 1 1 calc R U . . .
H8C H 0.889008 0.431347 0.816500 0.042 Uiso 1 1 calc R U . . .
C9 C 0.76412(14) 0.56149(8) 0.89925(7) 0.0240(2) Uani 1 1 d . . . . .
H9A H 0.842003 0.556234 0.866993 0.029 Uiso 1 1 calc R U . . .
H9AB H 0.817379 0.545562 0.954010 0.029 Uiso 1 1 calc R U . . .
C10 C 0.70221(14) 0.65626(8) 0.89600(7) 0.0249(3) Uani 1 1 d . . . . .
H10A H 0.631142 0.662359 0.931731 0.030 Uiso 1 1 calc R U . . .
H10B H 0.791885 0.697777 0.913764 0.030 Uiso 1 1 calc R U . . .
C11 C 0.72731(14) 0.69558(8) 0.76584(7) 0.0253(2) Uani 1 1 d . . . . .
H11A H 0.788397 0.641471 0.763606 0.038 Uiso 1 1 calc R U . . .
H11B H 0.799297 0.743730 0.789040 0.038 Uiso 1 1 calc R U . . .
H11C H 0.669359 0.712330 0.712671 0.038 Uiso 1 1 calc R U . . .
C12 C 0.51672(14) 0.76045(7) 0.81208(7) 0.0233(2) Uani 1 1 d . . . . .
H12A H 0.470181 0.777113 0.756740 0.028 Uiso 1 1 calc R U . . .
H12B H 0.585365 0.809898 0.837398 0.028 Uiso 1 1 calc R U . . .
C13 C 0.38425(14) 0.74726(7) 0.85360(7) 0.0235(2) Uani 1 1 d . . . . .
H13A H 0.429899 0.746389 0.911021 0.028 Uiso 1 1 calc R U . . .
H13B H 0.310043 0.797971 0.841455 0.028 Uiso 1 1 calc R U . . .
C14 C 0.20896(14) 0.63870(8) 0.88855(7) 0.0239(2) Uani 1 1 d . . . . .
H14A H 0.135414 0.686395 0.893186 0.036 Uiso 1 1 calc R U . . .
H14B H 0.284106 0.629367 0.939417 0.036 Uiso 1 1 calc R U . . .
H14C H 0.149584 0.583841 0.872172 0.036 Uiso 1 1 calc R U . . .
C15 C 0.18323(13) 0.67502(8) 0.75168(6) 0.0216(2) Uani 1 1 d . . . . .
H15A H 0.234355 0.710415 0.717372 0.026 Uiso 1 1 calc R U . . .
H15B H 0.089438 0.708282 0.758209 0.026 Uiso 1 1 calc R U . . .
C16 C 0.13027(13) 0.58626(8) 0.71255(6) 0.0207(2) Uani 1 1 d . . . . .
H16A H 0.069862 0.552730 0.743898 0.025 Uiso 1 1 calc R U . . .
H16B H 0.060662 0.596166 0.659565 0.025 Uiso 1 1 calc R U . . .
C17 C 0.25516(12) 0.48276(7) 0.64080(6) 0.0170(2) Uani 1 1 d . . . . .
C18 C 0.11578(14) 0.43551(7) 0.60300(7) 0.0212(2) Uani 1 1 d . . . . .
C19 C 0.10954(14) 0.39116(8) 0.53272(7) 0.0260(3) Uani 1 1 d . . . . .
H19 H 0.013650 0.362956 0.506504 0.031 Uiso 1 1 calc R U . . .
C20 C 0.23757(15) 0.38673(8) 0.49984(7) 0.0263(3) Uani 1 1 d . . . . .
H20 H 0.229374 0.357615 0.451081 0.032 Uiso 1 1 calc R U . . .
C21 C 0.37853(14) 0.42584(7) 0.53971(7) 0.0218(2) Uani 1 1 d . . . . .
H21 H 0.469376 0.420519 0.519360 0.026 Uiso 1 1 calc R U . . .
C22 C 0.38909(13) 0.47269(7) 0.60896(6) 0.0181(2) Uani 1 1 d . . . . .
C23 C -0.02272(15) 0.42396(9) 0.63928(8) 0.0303(3) Uani 1 1 d . . . . .
H23A H -0.087133 0.478052 0.631224 0.046 Uiso 1 1 calc R U . . .
H23B H 0.016268 0.412728 0.695642 0.046 Uiso 1 1 calc R U . . .
H23C H -0.087223 0.373615 0.614540 0.046 Uiso 1 1 calc R U . . .
C24 C 0.54413(13) 0.51403(8) 0.65039(7) 0.0234(2) Uani 1 1 d . . . . .
H24A H 0.621635 0.504969 0.619182 0.035 Uiso 1 1 calc R U . . .
H24B H 0.582584 0.486266 0.701983 0.035 Uiso 1 1 calc R U . . .
H24C H 0.529196 0.577782 0.657015 0.035 Uiso 1 1 calc R U . . .

loop_
_atom_site_aniso_label
_atom_site_aniso_U_11
_atom_site_aniso_U_22
_atom_site_aniso_U_33
_atom_site_aniso_U_23
_atom_site_aniso_U_13
_atom_site_aniso_U_12
Mg1 0.01533(18) 0.01711(19) 0.01601(18) -0.00005(12) 0.00256(14) 0.00014(12)
N1 0.0159(4) 0.0201(5) 0.0194(4) 0.0017(3) 0.0009(3) -0.0014(3)
N2 0.0203(5) 0.0188(5) 0.0203(4) -0.0003(3) 0.0055(4) -0.0011(3)
N3 0.0206(5) 0.0194(5) 0.0170(4) -0.0014(3) 0.0055(4) 0.0004(4)
N4 0.0157(4) 0.0204(4) 0.0166(4) -0.0013(3) 0.0030(3) 0.0017(3)
C1 0.0186(5) 0.0220(5) 0.0118(4) -0.0002(4) 0.0009(4) -0.0005(4)
C2 0.0204(5) 0.0251(6) 0.0157(5) 0.0008(4) 0.0024(4) -0.0025(4)
C3 0.0294(6) 0.0259(6) 0.0182(5) 0.0004(4) 0.0039(4) -0.0080(5)
C4 0.0419(7) 0.0193(6) 0.0189(5) 0.0011(4) 0.0050(5) 0.0006(5)
C5 0.0292(6) 0.0257(6) 0.0177(5) -0.0005(4) 0.0031(4) 0.0079(5)
C6 0.0209(5) 0.0250(6) 0.0150(5) -0.0004(4) 0.0027(4) 0.0019(4)
C7 0.0185(6) 0.0367(7) 0.0324(6) 0.0085(5) 0.0066(5) -0.0018(5)
C8 0.0211(6) 0.0332(7) 0.0319(6) 0.0007(5) 0.0091(5) 0.0042(5)
C9 0.0193(5) 0.0246(6) 0.0247(6) 0.0013(4) -0.0011(4) -0.0027(4)
C10 0.0267(6) 0.0234(6) 0.0212(5) -0.0018(4) -0.0002(5) -0.0048(5)
C11 0.0230(6) 0.0252(6) 0.0297(6) -0.0006(5) 0.0103(5) -0.0046(4)
C12 0.0274(6) 0.0164(5) 0.0267(6) -0.0013(4) 0.0081(5) -0.0012(4)
C13 0.0277(6) 0.0189(5) 0.0248(6) -0.0046(4) 0.0084(5) 0.0000(4)
C14 0.0246(6) 0.0288(6) 0.0203(5) -0.0021(4) 0.0093(4) -0.0002(5)
C15 0.0226(5) 0.0229(6) 0.0186(5) -0.0002(4) 0.0040(4) 0.0059(4)
C16 0.0175(5) 0.0247(6) 0.0190(5) -0.0013(4) 0.0029(4) 0.0030(4)
C17 0.0189(5) 0.0154(5) 0.0160(5) 0.0027(4) 0.0029(4) 0.0016(4)
C18 0.0208(5) 0.0196(5) 0.0223(5) 0.0000(4) 0.0036(4) 0.0000(4)
C19 0.0254(6) 0.0232(6) 0.0262(6) -0.0048(5) 0.0000(5) -0.0030(5)
C20 0.0351(7) 0.0234(6) 0.0195(5) -0.0048(4) 0.0053(5) 0.0020(5)
C21 0.0261(6) 0.0205(5) 0.0204(5) 0.0019(4) 0.0089(4) 0.0041(4)
C22 0.0200(5) 0.0166(5) 0.0178(5) 0.0025(4) 0.0045(4) 0.0017(4)
C23 0.0237(6) 0.0305(7) 0.0381(7) -0.0063(5) 0.0101(5) -0.0085(5)
C24 0.0190(5) 0.0301(6) 0.0220(5) -0.0012(4) 0.0069(4) -0.0004(4)

loop_
_atom_type_symbol
_atom_type_description
_atom_type_scat_dispersion_real
_atom_type_scat_dispersion_imag
_atom_type_scat_source
C C 0.0181 0.0091 'International Tables Vol C Tables 4.2.6.8 and 6.1.1.4'
H H 0.0000 0.0000 'International Tables Vol C Tables 4.2.6.8 and 6.1.1.4'
N N 0.0311 0.0180 'International Tables Vol C Tables 4.2.6.8 and 6.1.1.4'
Mg Mg 0.1719 0.1771 'International Tables Vol C Tables 4.2.6.8 and 6.1.1.4'

loop_
_geom_angle_atom_site_label_1
_geom_angle_atom_site_label_2
_geom_angle_atom_site_label_3
_geom_angle
_geom_angle_site_symmetry_1
_geom_angle_site_symmetry_3
_geom_angle_publ_flag
N4 Mg1 N1 137.42(4) . . ?
N4 Mg1 N2 131.21(4) . . ?
N1 Mg1 N2 85.42(4) . . ?
N4 Mg1 N3 85.89(4) . . ?
N1 Mg1 N3 125.70(4) . . ?
N2 Mg1 N3 81.80(4) . . ?
C10 Mg1 C15 110.89(4) . . ?
C10 Mg1 C16 141.90(4) . . ?
C15 Mg1 C16 31.06(3) . . ?
C10 Mg1 C9 31.23(3) . . ?
C15 Mg1 C9 141.53(4) . . ?
C16 Mg1 C9 170.56(4) . . ?
C1 N1 C9 117.86(9) . . ?
C1 N1 Mg1 131.39(7) . . ?
C9 N1 Mg1 110.48(7) . . ?
C11 N2 C12 107.99(9) . . ?
C11 N2 C10 109.65(9) . . ?
C12 N2 C10 111.90(9) . . ?
C11 N2 Mg1 122.54(7) . . ?
C12 N2 Mg1 107.44(7) . . ?
C10 N2 Mg1 96.93(7) . . ?
C14 N3 C13 109.66(9) . . ?
C14 N3 C15 109.82(9) . . ?
C13 N3 C15 109.99(9) . . ?
C14 N3 Mg1 119.20(7) . . ?
C13 N3 Mg1 109.19(7) . . ?
C15 N3 Mg1 98.31(6) . . ?
C17 N4 C16 116.85(8) . . ?
C17 N4 Mg1 132.63(7) . . ?
C16 N4 Mg1 110.32(7) . . ?
N1 C1 C2 118.38(10) . . ?
N1 C1 C6 124.78(10) . . ?
C2 C1 C6 116.83(10) . . ?
C3 C2 C1 120.81(11) . . ?
C3 C2 C7 119.39(11) . . ?
C1 C2 C7 119.78(10) . . ?
C4 C3 C2 121.75(11) . . ?
C4 C3 H3 119.1 . . ?
C2 C3 H3 119.1 . . ?
C5 C4 C3 117.88(11) . . ?
C5 C4 H4 121.1 . . ?
C3 C4 H4 121.1 . . ?
C4 C5 C6 122.59(11) . . ?
C4 C5 H5 118.7 . . ?
C6 C5 H5 118.7 . . ?
C5 C6 C1 119.97(11) . . ?
C5 C6 C8 117.30(10) . . ?
C1 C6 C8 122.37(10) . . ?
C2 C7 H7A 109.5 . . ?
C2 C7 H7B 109.5 . . ?
H7A C7 H7B 109.5 . . ?
C2 C7 H7C 109.5 . . ?
H7A C7 H7C 109.5 . . ?
H7B C7 H7C 109.5 . . ?
C6 C8 H8A 109.5 . . ?
C6 C8 H8B 109.5 . . ?
H8A C8 H8B 109.5 . . ?
C6 C8 H8C 109.5 . . ?
H8A C8 H8C 109.5 . . ?
H8B C8 H8C 109.5 . . ?
N1 C9 C10 108.80(9) . . ?
N1 C9 Mg1 40.93(5) . . ?
C10 C9 Mg1 71.54(6) . . ?
N1 C9 H9A 109.9 . . ?
C10 C9 H9A 109.9 . . ?
Mg1 C9 H9A 108.1 . . ?
N1 C9 H9AB 109.9 . . ?
C10 C9 H9AB 109.9 . . ?
Mg1 C9 H9AB 140.1 . . ?
H9A C9 H9AB 108.3 . . ?
N2 C10 C9 110.37(9) . . ?
N2 C10 Mg1 50.93(5) . . ?
C9 C10 Mg1 77.23(6) . . ?
N2 C10 H10A 109.6 . . ?
C9 C10 H10A 109.6 . . ?
Mg1 C10 H10A 86.4 . . ?
N2 C10 H10B 109.6 . . ?
C9 C10 H10B 109.6 . . ?
Mg1 C10 H10B 159.7 . . ?
H10A C10 H10B 108.1 . . ?
N2 C11 H11A 109.5 . . ?
N2 C11 H11B 109.5 . . ?
H11A C11 H11B 109.5 . . ?
N2 C11 H11C 109.5 . . ?
H11A C11 H11C 109.5 . . ?
H11B C11 H11C 109.5 . . ?
N2 C12 C13 112.15(9) . . ?
N2 C12 H12A 109.2 . . ?
C13 C12 H12A 109.2 . . ?
N2 C12 H12B 109.2 . . ?
C13 C12 H12B 109.2 . . ?
H12A C12 H12B 107.9 . . ?
N3 C13 C12 112.10(9) . . ?
N3 C13 H13A 109.2 . . ?
C12 C13 H13A 109.2 . . ?
N3 C13 H13B 109.2 . . ?
C12 C13 H13B 109.2 . . ?
H13A C13 H13B 107.9 . . ?
N3 C14 H14A 109.5 . . ?
N3 C14 H14B 109.5 . . ?
H14A C14 H14B 109.5 . . ?
N3 C14 H14C 109.5 . . ?
H14A C14 H14C 109.5 . . ?
H14B C14 H14C 109.5 . . ?
N3 C15 C16 111.85(9) . . ?
N3 C15 Mg1 50.31(5) . . ?
C16 C15 Mg1 75.72(6) . . ?
N3 C15 H15A 109.2 . . ?
C16 C15 H15A 109.2 . . ?
Mg1 C15 H15A 90.4 . . ?
N3 C15 H15B 109.2 . . ?
C16 C15 H15B 109.2 . . ?
Mg1 C15 H15B 157.2 . . ?
H15A C15 H15B 107.9 . . ?
N4 C16 C15 108.98(9) . . ?
N4 C16 Mg1 41.00(5) . . ?
C15 C16 Mg1 73.21(6) . . ?
N4 C16 H16A 109.9 . . ?
C15 C16 H16A 109.9 . . ?
Mg1 C16 H16A 104.8 . . ?
N4 C16 H16B 109.9 . . ?
C15 C16 H16B 109.9 . . ?
Mg1 C16 H16B 142.8 . . ?
H16A C16 H16B 108.3 . . ?
N4 C17 C22 118.32(9) . . ?
N4 C17 C18 124.76(10) . . ?
C22 C17 C18 116.90(10) . . ?
C19 C18 C17 119.69(11) . . ?
C19 C18 C23 117.35(11) . . ?
C17 C18 C23 122.73(10) . . ?
C20 C19 C18 122.41(11) . . ?
C20 C19 H19 118.8 . . ?
C18 C19 H19 118.8 . . ?
C19 C20 C21 118.40(10) . . ?
C19 C20 H20 120.8 . . ?
C21 C20 H20 120.8 . . ?
C20 C21 C22 121.12(11) . . ?
C20 C21 H21 119.4 . . ?
C22 C21 H21 119.4 . . ?
C21 C22 C17 121.02(10) . . ?
C21 C22 C24 119.45(10) . . ?
C17 C22 C24 119.53(10) . . ?
C18 C23 H23A 109.5 . . ?
C18 C23 H23B 109.5 . . ?
H23A C23 H23B 109.5 . . ?
C18 C23 H23C 109.5 . . ?
H23A C23 H23C 109.5 . . ?
H23B C23 H23C 109.5 . . ?
C22 C24 H24A 109.5 . . ?
C22 C24 H24B 109.5 . . ?
H24A C24 H24B 109.5 . . ?
C22 C24 H24C 109.5 . . ?
H24A C24 H24C 109.5 . . ?
H24B C24 H24C 109.5 . . ?

loop_
_geom_bond_atom_site_label_1
_geom_bond_atom_site_label_2
_geom_bond_distance
_geom_bond_site_symmetry_2
_geom_bond_publ_flag
Mg1 N4 2.0008(9) . ?
Mg1 N1 2.0027(10) . ?
Mg1 N2 2.1781(10) . ?
Mg1 N3 2.1969(10) . ?
N1 C1 1.3842(14) . ?
N1 C9 1.4627(14) . ?
N2 C11 1.4753(14) . ?
N2 C12 1.4834(14) . ?
N2 C10 1.4928(14) . ?
N3 C14 1.4761(14) . ?
N3 C13 1.4839(14) . ?
N3 C15 1.4867(13) . ?
N4 C17 1.3848(14) . ?
N4 C16 1.4632(14) . ?
C1 C2 1.4242(16) . ?
C1 C6 1.4257(16) . ?
C2 C3 1.3910(17) . ?
C2 C7 1.5047(16) . ?
C3 C4 1.3889(18) . ?
C3 H3 0.9500 . ?
C4 C5 1.3810(18) . ?
C4 H4 0.9500 . ?
C5 C6 1.3937(17) . ?
C5 H5 0.9500 . ?
C6 C8 1.5100(16) . ?
C7 H7A 0.9800 . ?
C7 H7B 0.9800 . ?
C7 H7C 0.9800 . ?
C8 H8A 0.9800 . ?
C8 H8B 0.9800 . ?
C8 H8C 0.9800 . ?
C9 C10 1.5224(17) . ?
C9 H9A 0.9900 . ?
C9 H9AB 0.9900 . ?
C10 H10A 0.9900 . ?
C10 H10B 0.9900 . ?
C11 H11A 0.9800 . ?
C11 H11B 0.9800 . ?
C11 H11C 0.9800 . ?
C12 C13 1.5247(16) . ?
C12 H12A 0.9900 . ?
C12 H12B 0.9900 . ?
C13 H13A 0.9900 . ?
C13 H13B 0.9900 . ?
C14 H14A 0.9800 . ?
C14 H14B 0.9800 . ?
C14 H14C 0.9800 . ?
C15 C16 1.5226(16) . ?
C15 H15A 0.9900 . ?
C15 H15B 0.9900 . ?
C16 H16A 0.9900 . ?
C16 H16B 0.9900 . ?
C17 C22 1.4229(15) . ?
C17 C18 1.4241(15) . ?
C18 C19 1.3942(16) . ?
C18 C23 1.5093(17) . ?
C19 C20 1.3804(18) . ?
C19 H19 0.9500 . ?
C20 C21 1.3875(17) . ?
C20 H20 0.9500 . ?
C21 C22 1.3911(16) . ?
C21 H21 0.9500 . ?
C22 C24 1.5038(15) . ?
C23 H23A 0.9800 . ?
C23 H23B 0.9800 . ?
C23 H23C 0.9800 . ?
C24 H24A 0.9800 . ?
C24 H24B 0.9800 . ?
C24 H24C 0.9800 . ?
